data_1503181
loop_
_publ_author_name
'An, Guanghui'
'Zhou, Wei'
'Zhang, Guangqian'
'Sun, Hao'
'Han, Jianlin'
'Pan, Yi'

_publ_section_title
;
 Palladium-catalyzed tandem diperoxidation/C-H activation resulting in
 diperoxy-oxindole in air.
;
_journal_issue 20
_journal_name_full 'Organic letters'
_journal_page_first 4482
_journal_page_last 4485
_journal_paper_doi 10.1021/ol101664y
_journal_volume 12
_journal_year 2010
_chemical_formula_moiety 'C17 H25 N O5'
_chemical_formula_sum 'C17 H25 N O5'
_chemical_formula_weight 323.38
_chemical_name_systematic
; 
 ? 
;
_space_group_IT_number 14
_symmetry_cell_setting monoclinic
_symmetry_space_group_name_Hall '-P 2yn'
_symmetry_space_group_name_H-M 'P 1 21/n 1'
_atom_sites_solution_hydrogens geom
_atom_sites_solution_primary direct
_atom_sites_solution_secondary difmap
_audit_creation_method SHELXL-97
_cell_angle_alpha 90.00
_cell_angle_beta 95.306(2)
_cell_angle_gamma 90.00
_cell_formula_units_Z 4
_cell_length_a 11.4665(13)
_cell_length_b 7.9203(9)
_cell_length_c 19.816(2)
_cell_measurement_reflns_used 2229
_cell_measurement_temperature 291(2)
_cell_measurement_theta_max 23.45
_cell_measurement_theta_min 2.27
_cell_volume 1791.9(3)
_computing_cell_refinement SMART
_computing_data_collection 'SMART (Bruker, 2000)'
_computing_data_reduction 'SAINT (Bruker, 2000)'
_computing_molecular_graphics SHELXTL
_computing_publication_material SHELXTL
_computing_structure_refinement SHELXTL
_computing_structure_solution 'SHELXTL (Bruker, 2000)'
_diffrn_ambient_temperature 291(2)
_diffrn_measured_fraction_theta_full 0.996
_diffrn_measured_fraction_theta_max 0.996
_diffrn_measurement_device_type 'Bruker Smart Apex CCD'
_diffrn_measurement_method 'phi and omega scans'
_diffrn_radiation_monochromator graphite
_diffrn_radiation_source 'sealed tube'
_diffrn_radiation_type MoK\a
_diffrn_radiation_wavelength 0.71073
_diffrn_reflns_av_R_equivalents 0.0386
_diffrn_reflns_av_sigmaI/netI 0.0611
_diffrn_reflns_limit_h_max 12
_diffrn_reflns_limit_h_min -14
_diffrn_reflns_limit_k_max 9
_diffrn_reflns_limit_k_min -9
_diffrn_reflns_limit_l_max 24
_diffrn_reflns_limit_l_min -22
_diffrn_reflns_number 9392
_diffrn_reflns_theta_full 26.00
_diffrn_reflns_theta_max 26.00
_diffrn_reflns_theta_min 1.98
_exptl_absorpt_coefficient_mu 0.088
_exptl_absorpt_correction_T_max 0.9809
_exptl_absorpt_correction_T_min 0.9758
_exptl_absorpt_correction_type multi-scan
_exptl_absorpt_process_details 'SADABS; Bruker, 2000'
_exptl_crystal_density_diffrn 1.199
_exptl_crystal_density_method 'not measured'
_exptl_crystal_F_000 696
_exptl_crystal_size_max 0.28
_exptl_crystal_size_mid 0.24
_exptl_crystal_size_min 0.22
_refine_diff_density_max 0.169
_refine_diff_density_min -0.170
_refine_diff_density_rms 0.040
_refine_ls_extinction_method none
_refine_ls_goodness_of_fit_ref 1.046
_refine_ls_hydrogen_treatment constr
_refine_ls_matrix_type full
_refine_ls_number_parameters 214
_refine_ls_number_reflns 3509
_refine_ls_number_restraints 0
_refine_ls_restrained_S_all 1.046
_refine_ls_R_factor_all 0.0843
_refine_ls_R_factor_gt 0.0563
_refine_ls_shift/su_max 0.000
_refine_ls_shift/su_mean 0.000
_refine_ls_structure_factor_coef Fsqd
_refine_ls_weighting_details 'calc w=1/[\s^2^(Fo^2^)+(0.04P)^2^+0.22P] where P=(Fo^2^+2Fc^2^)/3'
_refine_ls_weighting_scheme calc
_refine_ls_wR_factor_gt 0.1074
_refine_ls_wR_factor_ref 0.1123
_reflns_number_gt 2335
_reflns_number_total 3509
_reflns_threshold_expression >2sigma(I)
_cod_data_source_file ol101664y_si_002.cif
_cod_data_source_block 291125b_0m
_cod_depositor_comments
;
The following automatic conversions were performed:

'_symmetry_cell_setting' value 'Monoclinic' changed to 'monoclinic'
according to /home/saulius/struct/CIF-dictionaries/cif_core.dic
dictionary named 'cif_core.dic' version 2.4.2 from 2011-04-26.

Automatic conversion script
Id: cif_fix_values 1715 2011-07-08 13:25:40Z adriana 
;
_cod_original_cell_volume 1791.9(4)
_cod_original_sg_symbol_H-M 'P2(1)/n  '
_cod_database_code 1503181

loop_
_symmetry_equiv_pos_as_xyz
'x, y, z'
'-x+1/2, y+1/2, -z+1/2'
'-x, -y, -z'
'x-1/2, -y-1/2, z-1/2'

loop_
_atom_site_label
_atom_site_type_symbol
_atom_site_fract_x
_atom_site_fract_y
_atom_site_fract_z
_atom_site_U_iso_or_equiv
_atom_site_adp_type
_atom_site_occupancy
_atom_site_symmetry_multiplicity
_atom_site_calc_flag
_atom_site_refinement_flags
C1 C 0.38276(16) 0.4906(3) 0.24186(10) 0.0338(4) Uani 1 1 d .
C2 C 0.47222(15) 0.4285(2) 0.19399(10) 0.0307(4) Uani 1 1 d .
C3 C 0.47441(15) 0.5711(2) 0.14467(9) 0.0292(4) Uani 1 1 d .
C4 C 0.53265(18) 0.5904(3) 0.08735(11) 0.0394(5) Uani 1 1 d .
H4 H 0.5856 0.5090 0.0755 0.047 Uiso 1 1 calc R
C5 C 0.51098(18) 0.7329(3) 0.04783(11) 0.0420(5) Uani 1 1 d .
H5 H 0.5502 0.7480 0.0093 0.050 Uiso 1 1 calc R
C6 C 0.43173(18) 0.8528(3) 0.06512(12) 0.0435(5) Uani 1 1 d .
H6 H 0.4181 0.9475 0.0378 0.052 Uiso 1 1 calc R
C7 C 0.37245(19) 0.8349(3) 0.12193(11) 0.0426(5) Uani 1 1 d .
H7 H 0.3187 0.9155 0.1334 0.051 Uiso 1 1 calc R
C8 C 0.39565(16) 0.6931(2) 0.16116(10) 0.0309(4) Uani 1 1 d .
C9 C 0.70084(18) 0.4708(3) 0.32749(11) 0.0407(5) Uani 1 1 d .
C10 C 0.7189(2) 0.6235(3) 0.37308(12) 0.0506(6) Uani 1 1 d .
H10A H 0.7449 0.7170 0.3475 0.076 Uiso 1 1 calc R
H10B H 0.7770 0.5983 0.4098 0.076 Uiso 1 1 calc R
H10C H 0.6464 0.6521 0.3909 0.076 Uiso 1 1 calc R
C11 C 0.81016(19) 0.4295(3) 0.29392(13) 0.0490(6) Uani 1 1 d .
H11A H 0.7943 0.3382 0.2625 0.073 Uiso 1 1 calc R
H11B H 0.8713 0.3969 0.3278 0.073 Uiso 1 1 calc R
H11C H 0.8345 0.5270 0.2701 0.073 Uiso 1 1 calc R
C12 C 0.6555(2) 0.3203(3) 0.36460(13) 0.0507(6) Uani 1 1 d .
H12A H 0.5812 0.3480 0.3805 0.076 Uiso 1 1 calc R
H12B H 0.7102 0.2920 0.4025 0.076 Uiso 1 1 calc R
H12C H 0.6462 0.2257 0.3343 0.076 Uiso 1 1 calc R
C13 C 0.43855(18) 0.2568(3) 0.16259(11) 0.0382(5) Uani 1 1 d .
H13A H 0.5070 0.2077 0.1449 0.046 Uiso 1 1 calc R
H13B H 0.4155 0.1826 0.1980 0.046 Uiso 1 1 calc R
C14 C 0.14980(18) 0.3512(3) 0.09263(11) 0.0425(5) Uani 1 1 d .
C15 C 0.18434(18) 0.4759(3) 0.04008(11) 0.0453(6) Uani 1 1 d .
H15A H 0.2052 0.5816 0.0616 0.068 Uiso 1 1 calc R
H15B H 0.1196 0.4927 0.0064 0.068 Uiso 1 1 calc R
H15C H 0.2501 0.4325 0.0189 0.068 Uiso 1 1 calc R
C16 C 0.05820(19) 0.4229(3) 0.13555(13) 0.0556(7) Uani 1 1 d .
H16A H 0.0441 0.3440 0.1706 0.083 Uiso 1 1 calc R
H16B H -0.0133 0.4426 0.1075 0.083 Uiso 1 1 calc R
H16C H 0.0860 0.5274 0.1556 0.083 Uiso 1 1 calc R
C17 C 0.11192(19) 0.1831(3) 0.06117(12) 0.0489(6) Uani 1 1 d .
H17A H 0.1754 0.1351 0.0392 0.073 Uiso 1 1 calc R
H17B H 0.0459 0.2000 0.0284 0.073 Uiso 1 1 calc R
H17C H 0.0905 0.1077 0.0959 0.073 Uiso 1 1 calc R
N1 N 0.34579(14) 0.6451(2) 0.22015(9) 0.0370(4) Uani 1 1 d .
H1 H 0.2924 0.7015 0.2346 0.044 Uiso 1 1 d R
O1 O 0.34985(14) 0.4115(2) 0.28936(8) 0.0502(4) Uani 1 1 d .
O2 O 0.58175(12) 0.38799(18) 0.23055(8) 0.0417(4) Uani 1 1 d .
O3 O 0.61018(12) 0.53150(18) 0.27697(7) 0.0429(4) Uani 1 1 d .
O4 O 0.34724(12) 0.26307(19) 0.11026(7) 0.0418(4) Uani 1 1 d .
O5 O 0.24586(12) 0.32338(18) 0.14400(7) 0.0381(3) Uani 1 1 d .

loop_
_atom_site_aniso_label
_atom_site_aniso_U_11
_atom_site_aniso_U_22
_atom_site_aniso_U_33
_atom_site_aniso_U_23
_atom_site_aniso_U_13
_atom_site_aniso_U_12
C1 0.0304(10) 0.0351(11) 0.0357(11) -0.0011(9) 0.0019(8) -0.0055(9)
C2 0.0232(9) 0.0308(11) 0.0375(11) -0.0020(8) -0.0004(8) 0.0015(8)
C3 0.0245(9) 0.0306(10) 0.0324(10) -0.0041(8) 0.0021(8) -0.0013(8)
C4 0.0386(11) 0.0393(13) 0.0417(12) -0.0052(9) 0.0113(9) -0.0024(9)
C5 0.0429(12) 0.0471(14) 0.0379(11) 0.0001(10) 0.0146(10) -0.0113(10)
C6 0.0385(12) 0.0393(13) 0.0517(14) 0.0080(10) -0.0009(10) -0.0063(10)
C7 0.0442(12) 0.0328(12) 0.0505(14) 0.0011(10) 0.0023(10) 0.0010(9)
C8 0.0280(9) 0.0307(11) 0.0344(11) -0.0045(8) 0.0051(8) -0.0046(8)
C9 0.0361(11) 0.0468(13) 0.0375(11) 0.0025(10) -0.0059(9) -0.0008(10)
C10 0.0468(13) 0.0417(14) 0.0597(15) -0.0062(11) -0.0147(12) 0.0044(10)
C11 0.0409(12) 0.0370(12) 0.0671(16) -0.0035(11) -0.0061(11) 0.0058(10)
C12 0.0414(12) 0.0474(14) 0.0612(15) 0.0109(12) -0.0059(11) -0.0094(11)
C13 0.0330(10) 0.0315(11) 0.0485(13) 0.0004(9) -0.0045(9) -0.0016(9)
C14 0.0359(11) 0.0420(13) 0.0470(13) 0.0040(10) -0.0109(10) 0.0001(9)
C15 0.0392(11) 0.0473(14) 0.0454(12) 0.0146(10) -0.0183(10) -0.0064(10)
C16 0.0365(12) 0.0493(15) 0.0785(18) -0.0100(13) -0.0076(12) 0.0121(11)
C17 0.0406(12) 0.0418(13) 0.0612(15) 0.0024(11) -0.0116(11) -0.0191(10)
N1 0.0323(9) 0.0362(11) 0.0444(10) -0.0040(8) 0.0141(8) 0.0050(7)
O1 0.0533(9) 0.0553(10) 0.0434(9) 0.0069(8) 0.0127(8) -0.0098(8)
O2 0.0338(7) 0.0369(8) 0.0521(9) -0.0060(7) -0.0088(7) 0.0035(6)
O3 0.0416(8) 0.0359(8) 0.0479(9) -0.0062(7) -0.0134(7) 0.0015(6)
O4 0.0336(7) 0.0477(9) 0.0435(8) -0.0080(7) -0.0003(6) 0.0013(6)
O5 0.0315(7) 0.0429(8) 0.0395(8) -0.0033(6) 0.0007(6) 0.0040(6)

loop_
_atom_type_symbol
_atom_type_description
_atom_type_scat_dispersion_real
_atom_type_scat_dispersion_imag
_atom_type_scat_source
C C 0.0033 0.0016 'International Tables Vol C Tables 4.2.6.8 and 6.1.1.4'
H H 0.0000 0.0000 'International Tables Vol C Tables 4.2.6.8 and 6.1.1.4'
N N 0.0061 0.0033 'International Tables Vol C Tables 4.2.6.8 and 6.1.1.4'
O O 0.0106 0.0060 'International Tables Vol C Tables 4.2.6.8 and 6.1.1.4'

loop_
_geom_angle_atom_site_label_1
_geom_angle_atom_site_label_2
_geom_angle_atom_site_label_3
_geom_angle
O1 C1 N1 126.89(19)
O1 C1 C2 125.65(19)
N1 C1 C2 107.43(16)
O2 C2 C3 115.76(15)
O2 C2 C13 100.56(15)
C3 C2 C13 115.12(16)
O2 C2 C1 111.34(15)
C3 C2 C1 102.37(15)
C13 C2 C1 112.11(16)
C4 C3 C8 119.61(19)
C4 C3 C2 131.39(18)
C8 C3 C2 108.83(16)
C3 C4 C5 118.8(2)
C3 C4 H4 120.6
C5 C4 H4 120.6
C6 C5 C4 120.6(2)
C6 C5 H5 119.7
C4 C5 H5 119.7
C7 C6 C5 121.3(2)
C7 C6 H6 119.4
C5 C6 H6 119.4
C6 C7 C8 117.5(2)
C6 C7 H7 121.3
C8 C7 H7 121.3
C7 C8 C3 122.20(19)
C7 C8 N1 128.31(18)
C3 C8 N1 109.47(17)
O3 C9 C11 109.75(17)
O3 C9 C10 101.33(17)
C11 C9 C10 111.30(18)
O3 C9 C12 109.71(17)
C11 C9 C12 112.29(19)
C10 C9 C12 111.9(2)
C9 C10 H10A 109.5
C9 C10 H10B 109.5
H10A C10 H10B 109.5
C9 C10 H10C 109.5
H10A C10 H10C 109.5
H10B C10 H10C 109.5
C9 C11 H11A 109.5
C9 C11 H11B 109.5
H11A C11 H11B 109.5
C9 C11 H11C 109.5
H11A C11 H11C 109.5
H11B C11 H11C 109.5
C9 C12 H12A 109.5
C9 C12 H12B 109.5
H12A C12 H12B 109.5
C9 C12 H12C 109.5
H12A C12 H12C 109.5
H12B C12 H12C 109.5
O4 C13 C2 114.28(16)
O4 C13 H13A 108.7
C2 C13 H13A 108.7
O4 C13 H13B 108.7
C2 C13 H13B 108.7
H13A C13 H13B 107.6
O5 C14 C15 110.66(17)
O5 C14 C17 109.05(17)
C15 C14 C17 111.92(19)
O5 C14 C16 100.58(17)
C15 C14 C16 112.2(2)
C17 C14 C16 111.80(19)
C14 C15 H15A 109.5
C14 C15 H15B 109.5
H15A C15 H15B 109.5
C14 C15 H15C 109.5
H15A C15 H15C 109.5
H15B C15 H15C 109.5
C14 C16 H16A 109.5
C14 C16 H16B 109.5
H16A C16 H16B 109.5
C14 C16 H16C 109.5
H16A C16 H16C 109.5
H16B C16 H16C 109.5
C14 C17 H17A 109.5
C14 C17 H17B 109.5
H17A C17 H17B 109.5
C14 C17 H17C 109.5
H17A C17 H17C 109.5
H17B C17 H17C 109.5
C1 N1 C8 111.80(16)
C1 N1 H1 126.6
C8 N1 H1 120.9
C2 O2 O3 106.00(13)
C9 O3 O2 106.03(13)
C13 O4 O5 104.00(13)
C14 O5 O4 108.15(13)

loop_
_geom_bond_atom_site_label_1
_geom_bond_atom_site_label_2
_geom_bond_distance
C1 O1 1.219(2)
C1 N1 1.352(3)
C1 C2 1.541(3)
C2 O2 1.427(2)
C2 C3 1.495(3)
C2 C13 1.531(3)
C3 C4 1.378(3)
C3 C8 1.383(3)
C4 C5 1.383(3)
C4 H4 0.9300
C5 C6 1.379(3)
C5 H5 0.9300
C6 C7 1.375(3)
C6 H6 0.9300
C7 C8 1.378(3)
C7 H7 0.9300
C8 N1 1.401(3)
C9 O3 1.456(2)
C9 C11 1.508(3)
C9 C10 1.512(3)
C9 C12 1.518(3)
C10 H10A 0.9600
C10 H10B 0.9600
C10 H10C 0.9600
C11 H11A 0.9600
C11 H11B 0.9600
C11 H11C 0.9600
C12 H12A 0.9600
C12 H12B 0.9600
C12 H12C 0.9600
C13 O4 1.405(2)
C13 H13A 0.9700
C13 H13B 0.9700
C14 O5 1.446(2)
C14 C15 1.515(3)
C14 C17 1.517(3)
C14 C16 1.521(3)
C15 H15A 0.9600
C15 H15B 0.9600
C15 H15C 0.9600
C16 H16A 0.9600
C16 H16B 0.9600
C16 H16C 0.9600
C17 H17A 0.9600
C17 H17B 0.9600
C17 H17C 0.9600
N1 H1 0.8304
O2 O3 1.4796(19)
O4 O5 1.4733(18)

loop_
_geom_torsion_atom_site_label_1
_geom_torsion_atom_site_label_2
_geom_torsion_atom_site_label_3
_geom_torsion_atom_site_label_4
_geom_torsion
O1 C1 C2 O2 -58.2(3)
N1 C1 C2 O2 123.58(17)
O1 C1 C2 C3 177.53(19)
N1 C1 C2 C3 -0.71(19)
O1 C1 C2 C13 53.6(3)
N1 C1 C2 C13 -124.64(17)
O2 C2 C3 C4 62.2(3)
C13 C2 C3 C4 -54.6(3)
C1 C2 C3 C4 -176.5(2)
O2 C2 C3 C8 -122.70(17)
C13 C2 C3 C8 120.50(18)
C1 C2 C3 C8 -1.40(19)
C8 C3 C4 C5 0.4(3)
C2 C3 C4 C5 174.99(18)
C3 C4 C5 C6 -0.6(3)
C4 C5 C6 C7 0.3(3)
C5 C6 C7 C8 0.3(3)
C6 C7 C8 C3 -0.6(3)
C6 C7 C8 N1 -178.80(19)
C4 C3 C8 C7 0.2(3)
C2 C3 C8 C7 -175.52(18)
C4 C3 C8 N1 178.75(17)
C2 C3 C8 N1 3.0(2)
O2 C2 C13 O4 -165.65(16)
C3 C2 C13 O4 -40.5(2)
C1 C2 C13 O4 76.0(2)
O1 C1 N1 C8 -175.60(19)
C2 C1 N1 C8 2.6(2)
C7 C8 N1 C1 174.8(2)
C3 C8 N1 C1 -3.6(2)
C3 C2 O2 O3 69.05(19)
C13 C2 O2 O3 -166.24(14)
C1 C2 O2 O3 -47.30(19)
C11 C9 O3 O2 64.5(2)
C10 C9 O3 O2 -177.78(15)
C12 C9 O3 O2 -59.4(2)
C2 O2 O3 C9 163.47(15)
C2 C13 O4 O5 -63.7(2)
C15 C14 O5 O4 -57.5(2)
C17 C14 O5 O4 66.0(2)
C16 C14 O5 O4 -176.30(15)
C13 O4 O5 C14 174.06(16)
